data_4310915
loop_
_publ_author_name
'Craig A. Grapperhaus'
'Christopher S. Mullins'
'Pawel M. Kozlowski'
'Mark S. Mashuta'

_publ_contact_author_address ' Department of Chemistry, University of Louisville, Louisville, KY 40292, USA'
_publ_contact_author_email craig.grapperhaus@louisville.edu
_publ_contact_author_fax 502-852-8149
_publ_contact_author_name 'Grapperhaus, Craig A.'
_publ_contact_author_phone 502-852-5932
_publ_section_title
;
 Synthesis and Oxygenation of a Nickel(II) and Zinc(II) Dithiolate: An
 Experimental and Theoretical Comparison
;
_journal_name_full 'Inorganic Chemistry'
_journal_page_first 2859
_journal_page_last 2866
_journal_paper_doi 10.1021/ic035205y
_journal_volume 43
_journal_year 2004
_chemical_formula_moiety 'C12 H26 N2 S2 Zn'
_chemical_formula_sum 'C12 H26 N2 S2 Zn'
_chemical_formula_weight 327.84
_chemical_name_common '[(bmmp-TASN)Zn]'
_chemical_name_systematic
; 
 [(bmmp-TASN)Zn] 
;
_space_group_IT_number 60
_symmetry_cell_setting orthorhombic
_symmetry_space_group_name_Hall '-P 2n 2ab'
_symmetry_space_group_name_H-M 'P b c n'
_atom_sites_solution_hydrogens geom
_atom_sites_solution_primary direct
_atom_sites_solution_secondary difmap
_audit_creation_date 'May 21, 2002'
_audit_creation_method SHELXL-97
_audit_update_record
;
  June_21_2002 text and data added by Mark S. Mashuta
  Oct_6_2003 text and data added by Mark S. Mashuta
;
_cell_angle_alpha 90.00
_cell_angle_beta 90.00
_cell_angle_gamma 90.00
_cell_formula_units_Z 4
_cell_length_a 7.083(3)
_cell_length_b 11.497(4)
_cell_length_c 20.830(7)
_cell_measurement_reflns_used 1329
_cell_measurement_temperature 100(2)
_cell_measurement_theta_max 18.85
_cell_measurement_theta_min 3.38
_cell_volume 1696.3(11)
_computing_cell_refinement 'SAINT 6.2 (Bruker, 1994)'
_computing_data_collection 'SMART 5.624 (Bruker, 1994)'
_computing_data_reduction 'SAINT 6.2 (Bruker, 1994)'
_computing_molecular_graphics 'SHELXTL 6.12 (Bruker, 2001)'
_computing_publication_material 'SHELXTL 6.12 (Bruker, 2001)'
_computing_structure_refinement 'SHELXL-97 (Sheldrick, 1997)'
_computing_structure_solution 'SHELXS-97 (Sheldrick, 1990)'
_diffrn_ambient_temperature 100(2)
_diffrn_measured_fraction_theta_full 0.950
_diffrn_measured_fraction_theta_max 0.950
_diffrn_measurement_device_type 'SMART APEX CCD'
_diffrn_measurement_method '\w scans'
_diffrn_radiation_monochromator graphite
_diffrn_radiation_source 'normal-focus sealed tube'
_diffrn_radiation_type MoK\a
_diffrn_radiation_wavelength 0.71073
_diffrn_reflns_av_R_equivalents 0.0616
_diffrn_reflns_av_sigmaI/netI 0.0632
_diffrn_reflns_limit_h_max 8
_diffrn_reflns_limit_h_min -8
_diffrn_reflns_limit_k_max 14
_diffrn_reflns_limit_k_min -14
_diffrn_reflns_limit_l_max 26
_diffrn_reflns_limit_l_min -26
_diffrn_reflns_number 12545
_diffrn_reflns_theta_full 27.39
_diffrn_reflns_theta_max 27.39
_diffrn_reflns_theta_min 1.96
_diffrn_standards_decay_% 0
_diffrn_standards_interval_count 0
_diffrn_standards_interval_time 0
_diffrn_standards_number 0
_exptl_absorpt_coefficient_mu 1.678
_exptl_absorpt_correction_T_max 0.904
_exptl_absorpt_correction_T_min 0.753
_exptl_absorpt_correction_type multi-scan
_exptl_absorpt_process_details
;
Sheldrick, G. M.; SADABS (1996).
;
_exptl_crystal_colour colorless
_exptl_crystal_density_diffrn 1.284
_exptl_crystal_density_meas ?
_exptl_crystal_density_method .
_exptl_crystal_description plate
_exptl_crystal_F_000 696
_exptl_crystal_size_max 0.23
_exptl_crystal_size_mid 0.14
_exptl_crystal_size_min 0.06
_refine_diff_density_max 0.324
_refine_diff_density_min -0.279
_refine_diff_density_rms 0.061
_refine_ls_extinction_method none
_refine_ls_goodness_of_fit_ref 1.01
_refine_ls_hydrogen_treatment constr
_refine_ls_matrix_type full
_refine_ls_number_parameters 81
_refine_ls_number_reflns 1830
_refine_ls_number_restraints 0
_refine_ls_restrained_S_all 1.01
_refine_ls_R_factor_all 0.143
_refine_ls_R_factor_gt 0.043
_refine_ls_shift/su_max 0.001
_refine_ls_shift/su_mean 0.001
_refine_ls_structure_factor_coef Fsqd
_refine_ls_weighting_details 'calc w=1/[\s^2^(Fo^2^)+(0.0296P)^2^+0.0000P] where P=(Fo^2^+2Fc^2^)/3'
_refine_ls_weighting_scheme calc
_refine_ls_wR_factor_gt 0.079
_refine_ls_wR_factor_ref 0.088
_reflns_number_gt 787
_reflns_number_total 1830
_reflns_threshold_expression >2sigma(I)
_cod_data_source_file ic035205ysi20031021_120352_3.cif
_cod_data_source_block 3
_cod_depositor_comments
;
The following automatic conversions were performed:
'_symmetry_cell_setting' value 'Orthorhombic' changed to 'orthorhombic'
according to '/home/saulius/struct/CIF-dictionaries/cif_core.dic'
dictionary named 'cif_core.dic' version 2.4.1 from 2010-06-29.

Automatic conversion script
Id: cif_fix_enum 1527 2010-12-29 10:47:43Z saulius 
;
_cod_original_cell_volume 1696.3(10)
_cod_database_code 4310915

loop_
_symmetry_equiv_pos_as_xyz
'x, y, z'
'-x+1/2, -y+1/2, z+1/2'
'-x, y, -z+1/2'
'x+1/2, -y+1/2, -z'
'-x, -y, -z'
'x-1/2, y-1/2, -z-1/2'
'x, -y, z-1/2'
'-x-1/2, y-1/2, z'

loop_
_atom_site_label
_atom_site_type_symbol
_atom_site_fract_x
_atom_site_fract_y
_atom_site_fract_z
_atom_site_U_iso_or_equiv
_atom_site_adp_type
_atom_site_occupancy
_atom_site_symmetry_multiplicity
_atom_site_calc_flag
_atom_site_refinement_flags
_atom_site_disorder_assembly
_atom_site_disorder_group
Zn1 Zn 0.5000 0.35315(4) 0.7500 0.0556(3) Uani 1 2 d S . .
S1 S 0.69468(19) 0.29343(10) 0.67215(5) 0.0951(5) Uani 1 1 d . . .
N1 N 0.3903(4) 0.4876(2) 0.69036(13) 0.0487(8) Uani 1 1 d . . .
C1 C 0.5887(6) 0.3789(3) 0.60714(19) 0.0691(12) Uani 1 1 d . . .
C2 C 0.5136(5) 0.4946(3) 0.63290(16) 0.0575(10) Uani 1 1 d . . .
H2A H 0.6228 0.5449 0.6434 0.069 Uiso 1 1 calc R . .
H2B H 0.4421 0.5334 0.5981 0.069 Uiso 1 1 calc R . .
C3 C 0.4122(5) 0.5917(3) 0.73100(17) 0.0711(14) Uani 1 1 d . . .
H3A H 0.4104 0.6616 0.7033 0.085 Uiso 1 1 calc R . .
H3B H 0.3032 0.5968 0.7606 0.085 Uiso 1 1 calc R . .
C4 C 0.4424(7) 0.3048(3) 0.5734(2) 0.126(2) Uani 1 1 d . . .
H4A H 0.3415 0.2848 0.6037 0.189 Uiso 1 1 calc R . .
H4B H 0.5018 0.2334 0.5576 0.189 Uiso 1 1 calc R . .
H4C H 0.3891 0.3483 0.5372 0.189 Uiso 1 1 calc R . .
C5 C 0.7442(7) 0.4076(4) 0.55879(19) 0.1201(19) Uani 1 1 d . . .
H5A H 0.7929 0.3355 0.5400 0.180 Uiso 1 1 calc R . .
H5B H 0.8469 0.4488 0.5806 0.180 Uiso 1 1 calc R . .
H5C H 0.6925 0.4571 0.5247 0.180 Uiso 1 1 calc R . .
C6 C 0.1900(6) 0.4729(4) 0.6719(2) 0.1006(16) Uani 1 1 d . . .
H6A H 0.1497 0.5395 0.6460 0.151 Uiso 1 1 calc R . .
H6B H 0.1119 0.4681 0.7107 0.151 Uiso 1 1 calc R . .
H6C H 0.1757 0.4012 0.6469 0.151 Uiso 1 1 calc R . .

loop_
_atom_site_aniso_label
_atom_site_aniso_U_11
_atom_site_aniso_U_22
_atom_site_aniso_U_33
_atom_site_aniso_U_23
_atom_site_aniso_U_13
_atom_site_aniso_U_12
Zn1 0.0820(5) 0.0312(3) 0.0538(4) 0.000 -0.0125(4) 0.000
S1 0.1380(11) 0.0819(8) 0.0654(7) -0.0055(6) -0.0098(8) 0.0669(8)
N1 0.046(2) 0.0434(17) 0.056(2) 0.0083(15) 0.0012(17) 0.0075(15)
C1 0.093(3) 0.058(3) 0.056(3) -0.007(2) -0.012(3) 0.030(2)
C2 0.075(3) 0.047(2) 0.050(2) 0.0055(17) 0.000(2) 0.007(2)
C3 0.111(4) 0.0360(19) 0.066(3) 0.002(2) 0.007(2) 0.024(2)
C4 0.201(6) 0.063(3) 0.113(4) -0.025(3) -0.073(4) 0.015(3)
C5 0.142(5) 0.151(5) 0.067(3) -0.003(3) 0.027(3) 0.057(4)
C6 0.053(3) 0.138(4) 0.111(4) 0.024(3) -0.019(3) 0.012(3)

loop_
_atom_type_symbol
_atom_type_description
_atom_type_scat_dispersion_real
_atom_type_scat_dispersion_imag
_atom_type_scat_source
C C 0.0033 0.0016 'International Tables Vol C Tables 4.2.6.8 and 6.1.1.4'
H H 0.0000 0.0000 'International Tables Vol C Tables 4.2.6.8 and 6.1.1.4'
N N 0.0061 0.0033 'International Tables Vol C Tables 4.2.6.8 and 6.1.1.4'
S S 0.1246 0.1234 'International Tables Vol C Tables 4.2.6.8 and 6.1.1.4'
Zn Zn 0.2839 1.4301 'International Tables Vol C Tables 4.2.6.8 and 6.1.1.4'

loop_
_geom_angle_atom_site_label_1
_geom_angle_atom_site_label_2
_geom_angle_atom_site_label_3
_geom_angle
_geom_angle_site_symmetry_1
_geom_angle_site_symmetry_3
_geom_angle_publ_flag
N1 Zn1 N1 86.94(16) 3_656 . no
N1 Zn1 S1 91.42(9) 3_656 3_656 ?
N1 Zn1 S1 114.89(9) . 3_656 ?
N1 Zn1 S1 114.89(9) 3_656 . no
N1 Zn1 S1 91.42(9) . . no
S1 Zn1 S1 144.24(7) 3_656 . no
C1 S1 Zn1 96.80(14) . . no
C3 N1 C6 110.1(3) . . no
C3 N1 C2 110.9(3) . . no
C6 N1 C2 111.2(3) . . no
C3 N1 Zn1 102.5(2) . . no
C6 N1 Zn1 114.7(2) . . no
C2 N1 Zn1 107.19(19) . . no
C4 C1 C5 108.0(4) . . no
C4 C1 C2 114.4(3) . . no
C5 C1 C2 107.0(3) . . no
C4 C1 S1 108.8(3) . . no
C5 C1 S1 107.9(3) . . no
C2 C1 S1 110.5(3) . . no
N1 C2 C1 116.1(3) . . no
N1 C2 H2A 108.3 . . no
C1 C2 H2A 108.3 . . no
N1 C2 H2B 108.3 . . no
C1 C2 H2B 108.3 . . no
H2A C2 H2B 107.4 . . no
C3 C3 N1 113.4(3) 3_656 . no
C3 C3 H3A 108.9 3_656 . no
N1 C3 H3A 108.9 . . no
C3 C3 H3B 108.9 3_656 . no
N1 C3 H3B 108.9 . . no
H3A C3 H3B 107.7 . . no
C1 C4 H4A 109.5 . . no
C1 C4 H4B 109.5 . . no
H4A C4 H4B 109.5 . . no
C1 C4 H4C 109.5 . . no
H4A C4 H4C 109.5 . . no
H4B C4 H4C 109.5 . . no
C1 C5 H5A 109.5 . . no
C1 C5 H5B 109.5 . . no
H5A C5 H5B 109.5 . . no
C1 C5 H5C 109.5 . . no
H5A C5 H5C 109.5 . . no
H5B C5 H5C 109.5 . . no
N1 C6 H6A 109.5 . . no
N1 C6 H6B 109.5 . . no
H6A C6 H6B 109.5 . . no
N1 C6 H6C 109.5 . . no
H6A C6 H6C 109.5 . . no
H6B C6 H6C 109.5 . . no

loop_
_geom_bond_atom_site_label_1
_geom_bond_atom_site_label_2
_geom_bond_distance
_geom_bond_site_symmetry_2
_geom_bond_publ_flag
Zn1 N1 2.130(3) 3_656 ?
Zn1 N1 2.130(3) . no
Zn1 S1 2.2367(13) 3_656 ?
Zn1 S1 2.2367(13) . no
S1 C1 1.834(4) . no
N1 C3 1.474(4) . no
N1 C6 1.480(4) . no
N1 C2 1.484(4) . no
C1 C4 1.514(5) . no
C1 C5 1.529(5) . no
C1 C2 1.530(4) . no
C2 H2A 0.9900 . no
C2 H2B 0.9900 . no
C3 C3 1.474(7) 3_656 ?
C3 H3A 0.9900 . no
C3 H3B 0.9900 . no
C4 H4A 0.9800 . no
C4 H4B 0.9800 . no
C4 H4C 0.9800 . no
C5 H5A 0.9800 . no
C5 H5B 0.9800 . no
C5 H5C 0.9800 . no
C6 H6A 0.9800 . no
C6 H6B 0.9800 . no
C6 H6C 0.9800 . no
